data_7153373
loop_
_publ_author_name
'Yella, Ramesh'
'Murru, Siva'
'Ali, Abdur Rezzak'
'Patel, Bhisma K.'

_publ_section_title
;
 Arylthioureas with bromine or its equivalents gives no 'Hugerschoff'
 reaction product.
;
_journal_issue 15
_journal_name_full 'Organic &amp; biomolecular chemistry'
_journal_page_first 3389
_journal_page_last 3393
_journal_paper_doi 10.1039/c003892j
_journal_volume 8
_journal_year 2010
_chemical_formula_moiety 'C13 H16 N2 S'
_chemical_formula_sum 'C13 H16 N2 S'
_chemical_formula_weight 232.00
_chemical_name_systematic
;
?
;
_space_group_IT_number 145
_symmetry_cell_setting monoclinic
_symmetry_space_group_name_Hall 'P 32'
_symmetry_space_group_name_H-M 'P 32'
_atom_sites_solution_hydrogens geom
_atom_sites_solution_primary direct
_atom_sites_solution_secondary difmap
_audit_creation_method SHELXL-97
_cell_angle_alpha 90.00
_cell_angle_beta 90.00
_cell_angle_gamma 120.00
_cell_formula_units_Z 9
_cell_length_a 13.2914(10)
_cell_length_b 13.2914(10)
_cell_length_c 18.1404(13)
_cell_measurement_temperature 293(2)
_cell_volume 2775.4(4)
_computing_structure_refinement 'SHELXL-97 (Sheldrick, 2008)'
_diffrn_ambient_temperature 293(2)
_diffrn_measured_fraction_theta_full 0.993
_diffrn_measured_fraction_theta_max 0.993
_diffrn_radiation_monochromator graphite
_diffrn_radiation_source 'fine-focus sealed tube'
_diffrn_radiation_type MoK\a
_diffrn_radiation_wavelength 0.71073
_diffrn_reflns_av_R_equivalents 0.1576
_diffrn_reflns_av_sigmaI/netI 0.1353
_diffrn_reflns_limit_h_max 17
_diffrn_reflns_limit_h_min -17
_diffrn_reflns_limit_k_max 16
_diffrn_reflns_limit_k_min -15
_diffrn_reflns_limit_l_max 24
_diffrn_reflns_limit_l_min -24
_diffrn_reflns_number 25191
_diffrn_reflns_theta_full 28.41
_diffrn_reflns_theta_max 28.41
_diffrn_reflns_theta_min 2.10
_exptl_absorpt_coefficient_mu 0.237
_exptl_absorpt_correction_T_max 0.977
_exptl_absorpt_correction_T_min 0.945
_exptl_absorpt_correction_type multi-scan
_exptl_absorpt_process_details multi-scan
_exptl_crystal_density_diffrn 1.249
_exptl_crystal_density_method 'not measured'
_exptl_crystal_F_000 1113
_exptl_crystal_size_max 0.3
_exptl_crystal_size_mid 0.2
_exptl_crystal_size_min 0.1
_refine_diff_density_max 0.951
_refine_diff_density_min -1.080
_refine_diff_density_rms 0.184
_refine_ls_abs_structure_details 'Flack H D (1983), Acta Cryst. A39, 876-881'
_refine_ls_abs_structure_Flack 0.36(16)
_refine_ls_extinction_method none
_refine_ls_goodness_of_fit_ref 1.099
_refine_ls_hydrogen_treatment constr
_refine_ls_matrix_type full
_refine_ls_number_parameters 405
_refine_ls_number_reflns 8763
_refine_ls_number_restraints 1
_refine_ls_restrained_S_all 1.099
_refine_ls_R_factor_all 0.2032
_refine_ls_R_factor_gt 0.1343
_refine_ls_shift/su_max 0.001
_refine_ls_shift/su_mean 0.000
_refine_ls_structure_factor_coef Fsqd
_refine_ls_weighting_details 'calc w=1/[\s^2^(Fo^2^)+(0.2000P)^2^+0.0000P] where P=(Fo^2^+2Fc^2^)/3'
_refine_ls_weighting_scheme calc
_refine_ls_wR_factor_gt 0.3239
_refine_ls_wR_factor_ref 0.3631
_reflns_number_gt 4497
_reflns_number_total 8763
_reflns_threshold_expression >2\s(I)
_cod_data_source_file c003892j.txt
_cod_data_source_block 10c
_cod_depositor_comments
;
The following automatic conversions were performed:

'_symmetry_cell_setting' value 'Monoclinic' changed to 'monoclinic'
according to /home/saulius/struct/CIF-dictionaries/cif_core.dic
dictionary named 'cif_core.dic' version 2.4.2 from 2011-04-26.

Automatic conversion script
Id: cif_fix_values 1891 2012-01-12 08:04:46Z andrius 
;
_cod_database_code 7153373

loop_
_symmetry_equiv_pos_as_xyz
'x, y, z'
'-y, x-y, z+2/3'
'-x+y, -x, z+1/3'

loop_
_atom_site_label
_atom_site_type_symbol
_atom_site_fract_x
_atom_site_fract_y
_atom_site_fract_z
_atom_site_U_iso_or_equiv
_atom_site_adp_type
_atom_site_occupancy
_atom_site_symmetry_multiplicity
_atom_site_calc_flag
_atom_site_refinement_flags
S10 S 0.4785(2) 0.7150(2) 0.26545(12) 0.0651(7) Uani 1 1 d .
N16 N 0.4844(6) 0.7200(6) 0.1190(3) 0.0498(16) Uani 1 1 d .
N17 N 0.6453(6) 0.8774(6) 0.1773(4) 0.0581(18) Uani 1 1 d .
C80 C 0.3882(7) 0.6164(7) 0.1419(4) 0.0451(17) Uani 1 1 d .
C81 C 0.3665(7) 0.5994(8) 0.2179(4) 0.0501(19) Uani 1 1 d .
C82 C 0.2744(8) 0.5015(7) 0.2468(5) 0.055(2) Uani 1 1 d .
H82 H 0.2672 0.4906 0.2976 0.066 Uiso 1 1 calc R
C83 C 0.1927(8) 0.4191(8) 0.2007(5) 0.058(2) Uani 1 1 d .
C85 C 0.0863(8) 0.3105(9) 0.2354(6) 0.076(3) Uani 1 1 d .
H85A H 0.1057 0.2509 0.2437 0.114 Uiso 1 1 calc R
H85B H 0.0213 0.2821 0.2025 0.114 Uiso 1 1 calc R
H85C H 0.0667 0.3319 0.2815 0.114 Uiso 1 1 calc R
C86 C 0.5424(7) 0.7783(6) 0.1805(4) 0.0468(19) Uani 1 1 d .
C87 C 0.7010(8) 0.9347(7) 0.1083(5) 0.059(2) Uani 1 1 d .
H87A H 0.6494 0.9503 0.0787 0.071 Uiso 1 1 calc R
H87B H 0.7234 0.8873 0.0798 0.071 Uiso 1 1 calc R
C88 C 0.7087(9) 0.9451(7) 0.2392(5) 0.067(3) Uani 1 1 d .
H88A H 0.7297 0.9000 0.2711 0.081 Uiso 1 1 calc R
H88B H 0.6614 0.9682 0.2673 0.081 Uiso 1 1 calc R
C89 C 0.8074(9) 1.0475(10) 0.1324(5) 0.079(3) Uani 1 1 d .
H89A H 0.8768 1.0528 0.1110 0.095 Uiso 1 1 calc R
H89B H 0.8011 1.1133 0.1151 0.095 Uiso 1 1 calc R
C117 C 0.8159(5) 1.0505(5) 0.2120(3) 0.100(4) Uani 1 1 d .
H11M H 0.8823 1.0395 0.2261 0.120 Uiso 1 1 d R
H11N H 0.8307 1.1225 0.2359 0.120 Uiso 1 1 d R
C123 C 0.2077(5) 0.4307(5) 0.1214(3) 0.0502(19) Uani 1 1 d R
C124 C 0.2960(5) 0.5214(5) 0.0948(3) 0.056(2) Uani 1 1 d R
H124 H 0.3036 0.5290 0.0439 0.067 Uiso 1 1 calc R
C125 C 0.1172(2) 0.34055(18) 0.07279(11) 0.070(3) Uani 1 1 d .
H11F H 0.0578 0.3564 0.0607 0.084 Uiso 1 1 d R
H11G H 0.0841 0.2646 0.0956 0.084 Uiso 1 1 d R
H11H H 0.1558 0.3377 0.0279 0.084 Uiso 1 1 d R
S15 S 0.8202(2) 0.38824(18) 0.26160(11) 0.0677(7) Uani 1 1 d R
N10 N 0.8239(2) 0.38794(18) 0.11794(11) 0.0479(16) Uani 1 1 d R
N11 N 0.9788(2) 0.54045(18) 0.17533(11) 0.063(2) Uani 1 1 d R
C41 C 1.0398(2) 0.60258(18) 0.10035(11) 0.061(2) Uani 1 1 d R
H41A H 0.9857 0.6096 0.0678 0.073 Uiso 1 1 calc R
H41B H 1.0716 0.5603 0.0751 0.073 Uiso 1 1 calc R
C42 C 1.0450(8) 0.6112(8) 0.2365(6) 0.068(3) Uani 1 1 d .
H42A H 1.0653 0.5666 0.2694 0.081 Uiso 1 1 calc R
H42B H 0.9992 0.6369 0.2640 0.081 Uiso 1 1 calc R
C43 C 1.1497(11) 0.7111(8) 0.2086(6) 0.091(4) Uani 1 1 d .
H43 H 1.2140 0.7584 0.2376 0.109 Uiso 1 1 calc R
C44 C 0.8841(6) 0.4485(6) 0.1760(4) 0.0422(17) Uani 1 1 d .
C45 C 0.7252(6) 0.2899(6) 0.1398(4) 0.0452(17) Uani 1 1 d .
C46 C 0.7037(9) 0.2709(8) 0.2163(5) 0.062(2) Uani 1 1 d .
C47 C 0.6406(5) 0.2030(5) 0.0890(4) 0.060(2) Uani 1 1 d .
H47 H 0.6502 0.2113 0.0381 0.072 Uiso 1 1 calc R
C48 C 0.6027(5) 0.1740(5) 0.2454(4) 0.064(3) Uani 1 1 d R
H48 H 0.5895 0.1685 0.2960 0.077 Uiso 1 1 calc R
C49 C 0.5269(7) 0.0914(7) 0.2012(4) 0.0480(18) Uani 1 1 d .
C50 C 0.5457(7) 0.1077(7) 0.1205(4) 0.0482(19) Uani 1 1 d .
C51 C 0.4529(9) 0.0088(8) 0.0736(5) 0.074(3) Uani 1 1 d .
H51A H 0.3895 0.0226 0.0649 0.110 Uiso 1 1 calc R
H51B H 0.4249 -0.0636 0.0992 0.110 Uiso 1 1 calc R
H51C H 0.4861 0.0055 0.0273 0.110 Uiso 1 1 calc R
C52 C 0.4217(8) -0.0140(7) 0.2273(6) 0.065(2) Uani 1 1 d .
H52A H 0.4333 -0.0796 0.2237 0.098 Uiso 1 1 calc R
H52B H 0.3565 -0.0275 0.1973 0.098 Uiso 1 1 calc R
H52C H 0.4067 -0.0036 0.2777 0.098 Uiso 1 1 calc R
C78 C 1.14213(17) 0.72923(18) 0.12727(10) 0.117(5) Uani 1 1 d .
H78A H 1.2129 0.7477 0.1049 0.141 Uiso 1 1 d R
H78B H 1.1234 0.7908 0.1160 0.141 Uiso 1 1 d R
S16 S -0.05000(17) 0.85359(18) 0.06763(10) 0.0580(6) Uani 1 1 d R
C01 C -0.11124(17) 0.79165(18) 0.15824(10) 0.0436(18) Uani 1 1 d R
N12 N -0.20797(17) 0.68853(18) 0.15667(10) 0.0561(18) Uani 1 1 d R
C53 C 0.16292(17) 1.06173(18) 0.08298(10) 0.0473(18) Uani 1 1 d R
H53 H 0.1721 1.0709 0.0322 0.057 Uiso 1 1 calc R
C54 C 0.0653(6) 0.9663(6) 0.1131(3) 0.0427(17) Uani 1 1 d .
C55 C 0.0512(7) 0.9470(6) 0.1899(3) 0.0406(17) Uani 1 1 d .
C56 C 0.1392(7) 1.0311(7) 0.2333(4) 0.0454(18) Uani 1 1 d .
H56 H 0.1316 1.0211 0.2841 0.054 Uiso 1 1 calc R
C57 C 0.2347(7) 1.1260(7) 0.2078(5) 0.050(2) Uani 1 1 d .
C58 C 0.3232(8) 1.2122(9) 0.2605(6) 0.079(3) Uani 1 1 d .
H58A H 0.2918 1.2546 0.2847 0.119 Uiso 1 1 calc R
H58B H 0.3920 1.2652 0.2338 0.119 Uiso 1 1 calc R
H58C H 0.3425 1.1717 0.2967 0.119 Uiso 1 1 calc R
C59 C 0.2445(7) 1.1413(7) 0.1293(4) 0.0487(19) Uani 1 1 d .
C60 C 0.3521(9) 1.2509(9) 0.0996(6) 0.078(3) Uani 1 1 d .
H60A H 0.3409 1.2607 0.0484 0.116 Uiso 1 1 calc R
H60B H 0.4194 1.2427 0.1052 0.116 Uiso 1 1 calc R
H60C H 0.3630 1.3176 0.1268 0.116 Uiso 1 1 calc R
C61 C -0.2633(7) 0.6327(7) 0.2264(5) 0.058(2) Uani 1 1 d .
H61A H -0.2786 0.6836 0.2568 0.069 Uiso 1 1 calc R
H61B H -0.2160 0.6090 0.2539 0.069 Uiso 1 1 calc R
C63 C -0.2742(8) 0.6286(8) 0.0913(5) 0.071(3) Uani 1 1 d .
H63A H -0.2280 0.6100 0.0586 0.085 Uiso 1 1 calc R
H63B H -0.2981 0.6765 0.0648 0.085 Uiso 1 1 calc R
N01 N -0.0502(5) 0.8465(5) 0.2128(3) 0.0438(15) Uani 1 1 d .
C116 C -0.3752(9) 0.5285(9) 0.1998(5) 0.070(3) Uani 1 1 d .
H11I H -0.3822 0.4580 0.2204 0.084 Uiso 1 1 calc R
H11J H -0.4410 0.5351 0.2164 0.084 Uiso 1 1 calc R
C126 C -0.3756(9) 0.5224(12) 0.1182(6) 0.103(5) Uani 1 1 d .
H12I H -0.3716 0.4547 0.1024 0.123 Uiso 1 1 calc R
H12J H -0.4463 0.5164 0.0987 0.123 Uiso 1 1 calc R

loop_
_atom_site_aniso_label
_atom_site_aniso_U_11
_atom_site_aniso_U_22
_atom_site_aniso_U_33
_atom_site_aniso_U_23
_atom_site_aniso_U_13
_atom_site_aniso_U_12
S10 0.0831(17) 0.0594(14) 0.0411(11) 0.0004(10) -0.0066(10) 0.0269(13)
N16 0.056(4) 0.046(4) 0.035(3) -0.011(3) -0.013(3) 0.016(3)
N17 0.060(4) 0.049(4) 0.041(4) -0.001(3) 0.001(3) 0.009(3)
C80 0.047(4) 0.052(4) 0.035(4) -0.002(3) -0.005(3) 0.025(4)
C81 0.050(5) 0.058(5) 0.045(4) -0.002(4) -0.013(3) 0.030(4)
C82 0.058(5) 0.057(5) 0.046(5) 0.010(4) -0.001(4) 0.025(4)
C83 0.057(5) 0.061(5) 0.056(5) -0.005(4) -0.013(4) 0.029(4)
C85 0.050(5) 0.061(6) 0.095(8) 0.014(5) 0.000(5) 0.012(5)
C86 0.056(5) 0.038(4) 0.041(4) -0.015(3) -0.018(3) 0.019(4)
C87 0.074(6) 0.057(5) 0.045(4) -0.013(4) 0.006(4) 0.031(5)
C88 0.089(7) 0.046(5) 0.049(5) -0.001(4) -0.019(5) 0.021(5)
C89 0.075(6) 0.090(7) 0.057(6) -0.004(5) -0.022(5) 0.029(6)
C117 0.087(8) 0.083(8) 0.069(7) -0.003(6) -0.002(6) -0.003(6)
C123 0.050(4) 0.068(5) 0.042(4) 0.009(4) 0.000(4) 0.036(4)
C124 0.084(6) 0.062(5) 0.031(4) 0.006(4) 0.015(4) 0.042(5)
C125 0.081(7) 0.083(7) 0.044(5) 0.000(5) -0.008(5) 0.040(6)
S15 0.0791(17) 0.0567(14) 0.0476(13) -0.0039(10) -0.0065(11) 0.0192(13)
N10 0.042(3) 0.046(4) 0.037(3) 0.000(3) 0.001(3) 0.008(3)
N11 0.049(4) 0.065(5) 0.052(4) -0.007(3) -0.002(3) 0.010(4)
C41 0.058(5) 0.048(5) 0.061(5) -0.001(4) 0.008(4) 0.014(4)
C42 0.053(5) 0.062(6) 0.068(6) -0.015(5) -0.015(4) 0.013(5)
C43 0.100(8) 0.047(5) 0.066(6) 0.006(5) -0.016(6) -0.009(5)
C44 0.043(4) 0.036(4) 0.035(4) 0.005(3) -0.003(3) 0.010(3)
C45 0.039(4) 0.039(4) 0.051(4) -0.010(3) -0.014(3) 0.014(3)
C46 0.088(7) 0.066(6) 0.057(5) -0.011(4) -0.018(5) 0.056(6)
C47 0.034(4) 0.030(4) 0.101(7) -0.018(4) 0.010(4) 0.004(3)
C48 0.085(7) 0.079(7) 0.049(5) 0.022(5) 0.020(5) 0.057(6)
C49 0.052(5) 0.044(4) 0.043(4) 0.009(3) 0.005(4) 0.020(4)
C50 0.040(4) 0.063(5) 0.034(4) 0.003(3) 0.005(3) 0.021(4)
C51 0.073(7) 0.055(5) 0.062(6) 0.007(4) -0.016(5) 0.009(5)
C52 0.052(5) 0.045(5) 0.081(6) 0.017(4) 0.013(5) 0.011(4)
C78 0.074(8) 0.101(10) 0.098(9) -0.001(8) -0.015(7) -0.015(7)
S16 0.0526(12) 0.0680(14) 0.0359(9) -0.0036(9) -0.0020(8) 0.0169(11)
C01 0.025(3) 0.034(4) 0.061(5) 0.007(3) -0.002(3) 0.007(3)
N12 0.045(4) 0.057(4) 0.041(3) -0.010(3) 0.001(3) 0.006(3)
C53 0.047(4) 0.044(4) 0.043(4) 0.008(3) 0.014(3) 0.017(4)
C54 0.048(4) 0.035(4) 0.027(3) 0.005(3) 0.013(3) 0.008(3)
C55 0.059(5) 0.047(4) 0.023(3) 0.011(3) 0.014(3) 0.032(4)
C56 0.059(5) 0.061(5) 0.025(3) -0.016(3) -0.007(3) 0.037(4)
C57 0.050(5) 0.041(4) 0.052(5) -0.017(4) -0.003(4) 0.019(4)
C58 0.044(5) 0.070(6) 0.089(7) -0.045(6) -0.012(5) 0.002(4)
C59 0.051(5) 0.043(4) 0.046(4) 0.005(3) 0.012(4) 0.019(4)
C60 0.069(6) 0.084(7) 0.084(7) 0.020(6) 0.016(5) 0.042(6)
C61 0.051(5) 0.038(4) 0.069(6) 0.004(4) 0.003(4) 0.010(4)
C63 0.051(5) 0.070(6) 0.060(5) -0.021(5) -0.024(4) 0.006(5)
N01 0.039(3) 0.048(4) 0.035(3) 0.005(3) 0.012(3) 0.015(3)
C116 0.072(6) 0.067(6) 0.053(5) 0.007(4) -0.002(4) 0.021(5)
C126 0.057(6) 0.126(10) 0.054(6) -0.032(6) -0.002(5) -0.006(6)

loop_
_atom_type_symbol
_atom_type_description
_atom_type_scat_dispersion_real
_atom_type_scat_dispersion_imag
_atom_type_scat_source
C C 0.0033 0.0016 'International Tables Vol C Tables 4.2.6.8 and 6.1.1.4'
H H 0.0000 0.0000 'International Tables Vol C Tables 4.2.6.8 and 6.1.1.4'
N N 0.0061 0.0033 'International Tables Vol C Tables 4.2.6.8 and 6.1.1.4'
S S 0.1246 0.1234 'International Tables Vol C Tables 4.2.6.8 and 6.1.1.4'

loop_
_geom_angle_atom_site_label_1
_geom_angle_atom_site_label_2
_geom_angle_atom_site_label_3
_geom_angle
C81 S10 C86 89.1(4)
C86 N16 C80 107.3(7)
C86 N17 C88 125.2(7)
C86 N17 C87 123.4(7)
C88 N17 C87 111.2(7)
N16 C80 C81 117.8(7)
N16 C80 C124 128.1(6)
C81 C80 C124 113.9(6)
C82 C81 C80 122.9(8)
C82 C81 S10 127.8(6)
C80 C81 S10 109.2(6)
C81 C82 C83 119.9(8)
C81 C82 H82 120.1
C83 C82 H82 120.1
C82 C83 C123 120.5(8)
C82 C83 C85 118.6(8)
C123 C83 C85 120.8(7)
C83 C85 H85A 109.5
C83 C85 H85B 109.5
H85A C85 H85B 109.5
C83 C85 H85C 109.5
H85A C85 H85C 109.5
H85B C85 H85C 109.5
N17 C86 N16 122.2(8)
N17 C86 S10 121.3(6)
N16 C86 S10 116.5(6)
N17 C87 C89 104.3(7)
N17 C87 H87A 110.9
C89 C87 H87A 110.9
N17 C87 H87B 110.9
C89 C87 H87B 110.9
H87A C87 H87B 108.9
N17 C88 C117 108.5(7)
N17 C88 H88A 110.0
C117 C88 H88A 110.0
N17 C88 H88B 110.0
C117 C88 H88B 110.0
H88A C88 H88B 108.4
C117 C89 C87 109.5(8)
C117 C89 H89A 109.8
C87 C89 H89A 109.8
C117 C89 H89B 109.8
C87 C89 H89B 109.8
H89A C89 H89B 108.2
C89 C117 C88 106.2(6)
C89 C117 H11M 108.3
C88 C117 H11M 106.1
C89 C117 H11N 116.3
C88 C117 H11N 113.7
H11M C117 H11N 105.6
C124 C123 C83 119.0(4)
C124 C123 C125 121.7(2)
C83 C123 C125 119.3(5)
C123 C124 C80 123.5(3)
C123 C124 H124 118.2
C80 C124 H124 118.2
C123 C125 H11F 112.9
C123 C125 H11G 110.4
H11F C125 H11G 109.8
C123 C125 H11H 107.3
H11F C125 H11H 109.4
H11G C125 H11H 106.9
C46 S15 C44 90.1(4)
C44 N10 C45 110.5(5)
C44 N11 C42 128.7(5)
C44 N11 C41 121.6(3)
C42 N11 C41 109.6(4)
N11 C41 C78 103.12(10)
N11 C41 H41A 111.1
C78 C41 H41A 111.1
N11 C41 H41B 111.1
C78 C41 H41B 111.1
H41A C41 H41B 109.1
N11 C42 C43 108.8(8)
N11 C42 H42A 109.9
C43 C42 H42A 109.9
N11 C42 H42B 109.9
C43 C42 H42B 109.9
H42A C42 H42B 108.3
C42 C43 C78 112.2(8)
C42 C43 H43 123.9
C78 C43 H43 123.9
N11 C44 N10 126.7(6)
N11 C44 S15 118.6(5)
N10 C44 S15 114.7(5)
N10 C45 C46 117.8(6)
N10 C45 C47 124.2(6)
C46 C45 C47 118.0(7)
C45 C46 C48 122.9(8)
C45 C46 S15 106.9(7)
C48 C46 S15 130.2(7)
C50 C47 C45 116.8(7)
C50 C47 H47 121.6
C45 C47 H47 121.6
C49 C48 C46 120.7(7)
C49 C48 H48 119.7
C46 C48 H48 119.7
C48 C49 C50 118.2(7)
C48 C49 C52 124.0(8)
C50 C49 C52 117.7(8)
C47 C50 C49 123.3(7)
C47 C50 C51 121.9(7)
C49 C50 C51 114.7(7)
C50 C51 H51A 109.5
C50 C51 H51B 109.5
H51A C51 H51B 109.5
C50 C51 H51C 109.5
H51A C51 H51C 109.5
H51B C51 H51C 109.5
C49 C52 H52A 109.5
C49 C52 H52B 109.5
H52A C52 H52B 109.5
C49 C52 H52C 109.5
H52A C52 H52C 109.5
H52B C52 H52C 109.5
C43 C78 C41 102.5(4)
C43 C78 H78A 109.1
C41 C78 H78A 110.6
C43 C78 H78B 113.6
C41 C78 H78B 111.6
H78A C78 H78B 109.2
C54 S16 C01 87.9(2)
N01 C01 N12 128.7(3)
N01 C01 S16 115.6(3)
N12 C01 S16 115.2
C01 N12 C63 126.2(4)
C01 N12 C61 119.0(3)
C63 N12 C61 114.4(5)
C59 C53 C54 118.8(4)
C59 C53 H53 120.6
C54 C53 H53 120.6
C53 C54 C55 122.0(6)
C53 C54 S16 128.4(4)
C55 C54 S16 109.5(5)
C56 C55 N01 128.3(6)
C56 C55 C54 115.5(7)
N01 C55 C54 116.2(7)
C57 C56 C55 125.4(7)
C57 C56 H56 117.3
C55 C56 H56 117.3
C56 C57 C59 116.7(7)
C56 C57 C58 120.5(8)
C59 C57 C58 122.8(8)
C57 C58 H58A 109.5
C57 C58 H58B 109.5
H58A C58 H58B 109.5
C57 C58 H58C 109.5
H58A C58 H58C 109.5
H58B C58 H58C 109.5
C53 C59 C57 121.5(6)
C53 C59 C60 121.4(7)
C57 C59 C60 117.2(8)
C59 C60 H60A 109.5
C59 C60 H60B 109.5
H60A C60 H60B 109.5
C59 C60 H60C 109.5
H60A C60 H60C 109.5
H60B C60 H60C 109.5
N12 C61 C116 101.6(7)
N12 C61 H61A 111.4
C116 C61 H61A 111.4
N12 C61 H61B 111.4
C116 C61 H61B 111.4
H61A C61 H61B 109.3
N12 C63 C126 105.7(7)
N12 C63 H63A 110.6
C126 C63 H63A 110.6
N12 C63 H63B 110.6
C126 C63 H63B 110.6
H63A C63 H63B 108.7
C01 N01 C55 110.7(5)
C126 C116 C61 110.1(8)
C126 C116 H11I 109.6
C61 C116 H11I 109.6
C126 C116 H11J 109.6
C61 C116 H11J 109.6
H11I C116 H11J 108.2
C63 C126 C116 107.6(8)
C63 C126 H12I 110.2
C116 C126 H12I 110.2
C63 C126 H12J 110.2
C116 C126 H12J 110.2
H12I C126 H12J 108.5

loop_
_geom_bond_atom_site_label_1
_geom_bond_atom_site_label_2
_geom_bond_distance
S10 C81 1.741(9)
S10 C86 1.758(9)
N16 C86 1.358(9)
N16 C80 1.394(10)
N17 C86 1.344(10)
N17 C88 1.423(10)
N17 C87 1.460(11)
C80 C81 1.403(11)
C80 C124 1.509(9)
C81 C82 1.369(12)
C82 C83 1.375(12)
C82 H82 0.9300
C83 C123 1.450(10)
C83 C85 1.562(13)
C85 H85A 0.9600
C85 H85B 0.9600
C85 H85C 0.9600
C87 C89 1.523(13)
C87 H87A 0.9700
C87 H87B 0.9700
C88 C117 1.496(11)
C88 H88A 0.9700
C88 H88B 0.9700
C89 C117 1.448(11)
C89 H89A 0.9700
C89 H89B 0.9700
C117 H11M 0.9980
C117 H11N 0.9773
C123 C124 1.2837
C123 C125 1.489(6)
C124 H124 0.9300
C125 H11F 0.9392
C125 H11G 0.9697
C125 H11H 0.9739
S15 C46 1.758(10)
S15 C44 1.759(8)
N10 C44 1.325(7)
N10 C45 1.366(8)
N11 C44 1.240(7)
N11 C42 1.437(9)
N11 C41 1.5876
C41 C78 1.623(3)
C41 H41A 0.9700
C41 H41B 0.9700
C42 C43 1.452(14)
C42 H42A 0.9700
C42 H42B 0.9700
C43 C78 1.506(11)
C43 H43 0.9300
C45 C46 1.415(12)
C45 C47 1.466(9)
C46 C48 1.418(12)
C47 C50 1.388(10)
C47 H47 0.9300
C48 C49 1.325(10)
C48 H48 0.9300
C49 C50 1.484(11)
C49 C52 1.477(11)
C50 C51 1.533(12)
C51 H51A 0.9600
C51 H51B 0.9600
C51 H51C 0.9600
C52 H52A 0.9600
C52 H52B 0.9600
C52 H52C 0.9600
C78 H78A 0.9378
C78 H78B 0.9892
S16 C54 1.726(7)
S16 C01 1.8361
C01 N01 1.257(7)
C01 N12 1.3305
N12 C63 1.454(8)
N12 C61 1.465(9)
C53 C59 1.362(9)
C53 C54 1.394(7)
C53 H53 0.9300
C54 C55 1.413(9)
C55 C56 1.389(11)
C55 N01 1.404(9)
C56 C57 1.347(11)
C56 H56 0.9300
C57 C59 1.435(12)
C57 C58 1.504(11)
C58 H58A 0.9600
C58 H58B 0.9600
C58 H58C 0.9600
C59 C60 1.541(13)
C60 H60A 0.9600
C60 H60B 0.9600
C60 H60C 0.9600
C61 C116 1.518(12)
C61 H61A 0.9700
C61 H61B 0.9700
C63 C126 1.465(14)
C63 H63A 0.9700
C63 H63B 0.9700
C116 C126 1.482(13)
C116 H11I 0.9700
C116 H11J 0.9700
C126 H12I 0.9700
C126 H12J 0.9700
